data_2235917
loop_
_publ_author_name
'Fu, Ying'
'Zhu, Wenbo'
'Hou, Hongxia'
'He, Yinxia'
'Li, Hulin'

_publ_section_title
;
 1-(Phenylsulfonyl)naphthalene
;
_journal_coeditor_code LR2072
_journal_issue 8
_journal_name_full 'Acta Crystallographica Section E'
_journal_page_first o2434
_journal_paper_doi 10.1107/S1600536812030929
_journal_volume 68
_journal_year 2012
_chemical_formula_iupac 'C16 H12 O2 S'
_chemical_formula_moiety 'C16 H12 O2 S'
_chemical_formula_sum 'C16 H12 O2 S'
_chemical_formula_weight 268.32
_chemical_name_systematic
;
1-(Phenylsulfonyl)naphthalene
;
_space_group_IT_number 2
_symmetry_cell_setting triclinic
_symmetry_space_group_name_Hall '-P 1'
_symmetry_space_group_name_H-M 'P -1'
_atom_sites_solution_hydrogens geom
_atom_sites_solution_primary direct
_atom_sites_solution_secondary difmap
_audit_creation_method SHELXL-97
_cell_angle_alpha 86.669(8)
_cell_angle_beta 74.690(8)
_cell_angle_gamma 69.995(7)
_cell_formula_units_Z 2
_cell_length_a 7.721(7)
_cell_length_b 9.444(9)
_cell_length_c 9.726(9)
_cell_measurement_reflns_used 2200
_cell_measurement_temperature 296(2)
_cell_measurement_theta_max 27.41
_cell_measurement_theta_min 2.17
_cell_volume 642.3(10)
_computing_cell_refinement 'APEX2 (Bruker, 2004)'
_computing_data_collection 'APEX2 (Bruker, 2004)'
_computing_data_reduction 'APEX2 (Bruker, 2004)'
_computing_molecular_graphics 'SHELXTL (Sheldrick, 2008)'
_computing_publication_material 'SHELXTL (Sheldrick, 2008)'
_computing_structure_refinement 'SHELXL97 (Sheldrick, 2008)'
_computing_structure_solution 'SHELXS97 (Sheldrick, 2008)'
_diffrn_ambient_temperature 296(2)
_diffrn_measured_fraction_theta_full 0.982
_diffrn_measured_fraction_theta_max 0.982
_diffrn_measurement_device_type 'Bruker APEXII CCD'
_diffrn_measurement_method '\f and \w scans'
_diffrn_radiation_monochromator graphite
_diffrn_radiation_source 'fine-focus sealed tube'
_diffrn_radiation_type MoK\a
_diffrn_radiation_wavelength 0.71073
_diffrn_reflns_av_R_equivalents 0.0212
_diffrn_reflns_av_sigmaI/netI 0.0320
_diffrn_reflns_limit_h_max 8
_diffrn_reflns_limit_h_min -9
_diffrn_reflns_limit_k_max 10
_diffrn_reflns_limit_k_min -11
_diffrn_reflns_limit_l_max 11
_diffrn_reflns_limit_l_min -11
_diffrn_reflns_number 4623
_diffrn_reflns_theta_full 25.50
_diffrn_reflns_theta_max 25.50
_diffrn_reflns_theta_min 2.17
_exptl_absorpt_coefficient_mu 0.245
_exptl_absorpt_correction_T_max 0.9548
_exptl_absorpt_correction_T_min 0.9412
_exptl_absorpt_correction_type multi-scan
_exptl_absorpt_process_details '(SADABS; Bruker, 2004)'
_exptl_crystal_colour colourless
_exptl_crystal_density_diffrn 1.387
_exptl_crystal_density_method 'not measured'
_exptl_crystal_description block
_exptl_crystal_F_000 280
_exptl_crystal_size_max 0.25
_exptl_crystal_size_mid 0.23
_exptl_crystal_size_min 0.19
_refine_diff_density_max 0.166
_refine_diff_density_min -0.323
_refine_ls_extinction_method none
_refine_ls_goodness_of_fit_ref 1.047
_refine_ls_hydrogen_treatment constr
_refine_ls_matrix_type full
_refine_ls_number_parameters 172
_refine_ls_number_reflns 2345
_refine_ls_number_restraints 0
_refine_ls_restrained_S_all 1.047
_refine_ls_R_factor_all 0.0473
_refine_ls_R_factor_gt 0.0376
_refine_ls_shift/su_max 0.000
_refine_ls_shift/su_mean 0.000
_refine_ls_structure_factor_coef Fsqd
_refine_ls_weighting_details 'calc w=1/[\s^2^(Fo^2^)+(0.0457P)^2^+0.1481P] where P=(Fo^2^+2Fc^2^)/3'
_refine_ls_weighting_scheme calc
_refine_ls_wR_factor_gt 0.0901
_refine_ls_wR_factor_ref 0.0965
_reflns_number_gt 1944
_reflns_number_total 2345
_reflns_threshold_expression I>2\s(I)
_cod_data_source_file lr2072.cif
_cod_data_source_block I
_cod_original_cell_volume 642.4(10)
_cod_database_code 2235917
_cod_database_fobs_code 2235917

loop_
_symmetry_equiv_pos_as_xyz
'x, y, z'
'-x, -y, -z'

loop_
_atom_site_type_symbol
_atom_site_label
_atom_site_fract_x
_atom_site_fract_y
_atom_site_fract_z
_atom_site_U_iso_or_equiv
_atom_site_adp_type
_atom_site_calc_flag
_atom_site_refinement_flags
_atom_site_occupancy
_atom_site_symmetry_multiplicity
C C1 0.2011(2) 0.34105(19) 0.13095(18) 0.0371(4) Uani d . 1 1
C C2 0.2381(3) 0.2563(2) 0.0103(2) 0.0471(5) Uani d . 1 1
H H2 0.2356 0.1584 0.0184 0.056 Uiso calc R 1 1
C C3 0.2797(3) 0.3150(2) -0.1249(2) 0.0552(5) Uani d . 1 1
H H3 0.3031 0.2566 -0.2059 0.066 Uiso calc R 1 1
C C4 0.2859(3) 0.4559(2) -0.1378(2) 0.0542(5) Uani d . 1 1
H H4 0.3140 0.4938 -0.2282 0.065 Uiso calc R 1 1
C C5 0.2506(3) 0.5470(2) -0.0172(2) 0.0448(5) Uani d . 1 1
C C6 0.2557(3) 0.6953(3) -0.0325(3) 0.0622(6) Uani d . 1 1
H H6 0.2860 0.7320 -0.1233 0.075 Uiso calc R 1 1
C C7 0.2173(4) 0.7842(3) 0.0828(3) 0.0703(7) Uani d . 1 1
H H7 0.2213 0.8815 0.0712 0.084 Uiso calc R 1 1
C C8 0.1712(3) 0.7305(2) 0.2201(3) 0.0583(6) Uani d . 1 1
H H8 0.1450 0.7929 0.2989 0.070 Uiso calc R 1 1
C C9 0.1642(3) 0.5888(2) 0.2401(2) 0.0460(5) Uani d . 1 1
H H9 0.1324 0.5557 0.3322 0.055 Uiso calc R 1 1
C C10 0.2049(2) 0.49129(19) 0.12201(19) 0.0373(4) Uani d . 1 1
C C11 0.3619(3) 0.21084(19) 0.35340(18) 0.0392(4) Uani d . 1 1
C C12 0.5126(3) 0.0821(2) 0.2971(2) 0.0502(5) Uani d . 1 1
H H12 0.5019 0.0197 0.2316 0.060 Uiso calc R 1 1
C C13 0.6790(3) 0.0470(3) 0.3391(3) 0.0609(6) Uani d . 1 1
H H13 0.7810 -0.0398 0.3021 0.073 Uiso calc R 1 1
C C14 0.6953(3) 0.1394(3) 0.4350(2) 0.0579(6) Uani d . 1 1
H H14 0.8086 0.1158 0.4619 0.070 Uiso calc R 1 1
C C15 0.5448(3) 0.2663(3) 0.4913(2) 0.0577(5) Uani d . 1 1
H H15 0.5562 0.3282 0.5569 0.069 Uiso calc R 1 1
C C16 0.3766(3) 0.3030(2) 0.4514(2) 0.0494(5) Uani d . 1 1
H H16 0.2743 0.3889 0.4901 0.059 Uiso calc R 1 1
O O1 -0.00281(18) 0.35703(15) 0.39697(14) 0.0523(4) Uani d . 1 1
O O2 0.1356(2) 0.11219(15) 0.26565(15) 0.0560(4) Uani d . 1 1
S S1 0.15229(6) 0.25301(5) 0.29564(5) 0.04155(17) Uani d . 1 1

loop_
_atom_site_aniso_label
_atom_site_aniso_U_11
_atom_site_aniso_U_22
_atom_site_aniso_U_33
_atom_site_aniso_U_12
_atom_site_aniso_U_13
_atom_site_aniso_U_23
C1 0.0317(9) 0.0348(9) 0.0422(9) -0.0083(7) -0.0084(8) -0.0034(7)
C2 0.0484(11) 0.0388(10) 0.0508(11) -0.0095(9) -0.0128(9) -0.0070(8)
C3 0.0608(14) 0.0552(13) 0.0421(11) -0.0088(11) -0.0126(10) -0.0109(9)
C4 0.0538(13) 0.0589(13) 0.0405(10) -0.0100(10) -0.0093(9) 0.0048(9)
C5 0.0397(10) 0.0430(11) 0.0499(11) -0.0113(8) -0.0131(9) 0.0061(8)
C6 0.0703(15) 0.0524(13) 0.0690(14) -0.0276(12) -0.0209(12) 0.0187(11)
C7 0.0824(17) 0.0420(12) 0.0986(19) -0.0296(12) -0.0348(15) 0.0123(13)
C8 0.0635(14) 0.0398(11) 0.0764(15) -0.0139(10) -0.0290(12) -0.0083(10)
C9 0.0474(11) 0.0402(11) 0.0519(11) -0.0119(9) -0.0180(9) -0.0044(8)
C10 0.0301(9) 0.0369(10) 0.0445(10) -0.0088(7) -0.0120(8) -0.0007(8)
C11 0.0402(10) 0.0362(10) 0.0388(9) -0.0140(8) -0.0061(8) 0.0073(8)
C12 0.0511(12) 0.0403(11) 0.0538(12) -0.0113(9) -0.0102(10) -0.0001(9)
C13 0.0443(12) 0.0537(13) 0.0706(14) -0.0041(10) -0.0094(11) 0.0084(11)
C14 0.0475(12) 0.0718(15) 0.0585(13) -0.0240(11) -0.0187(10) 0.0170(11)
C15 0.0602(14) 0.0688(15) 0.0506(12) -0.0265(12) -0.0191(11) 0.0026(10)
C16 0.0504(12) 0.0475(11) 0.0454(11) -0.0125(9) -0.0093(9) -0.0014(9)
O1 0.0391(8) 0.0590(9) 0.0487(8) -0.0127(6) 0.0016(6) -0.0058(6)
O2 0.0611(9) 0.0454(8) 0.0689(9) -0.0308(7) -0.0122(7) 0.0019(7)
S1 0.0389(3) 0.0396(3) 0.0451(3) -0.0161(2) -0.0051(2) 0.00010(19)

loop_
_atom_type_symbol
_atom_type_description
_atom_type_scat_dispersion_real
_atom_type_scat_dispersion_imag
_atom_type_scat_source
C C 0.0033 0.0016 'International Tables Vol C Tables 4.2.6.8 and 6.1.1.4'
H H 0.0000 0.0000 'International Tables Vol C Tables 4.2.6.8 and 6.1.1.4'
O O 0.0106 0.0060 'International Tables Vol C Tables 4.2.6.8 and 6.1.1.4'
S S 0.1246 0.1234 'International Tables Vol C Tables 4.2.6.8 and 6.1.1.4'

loop_
_geom_angle_atom_site_label_1
_geom_angle_atom_site_label_2
_geom_angle_atom_site_label_3
_geom_angle
C2 C1 C10 120.89(17)
C2 C1 S1 116.45(16)
C10 C1 S1 122.66(13)
C1 C2 C3 120.9(2)
C1 C2 H2 119.6
C3 C2 H2 119.6
C4 C3 C2 120.03(19)
C4 C3 H3 120.0
C2 C3 H3 120.0
C3 C4 C5 121.27(19)
C3 C4 H4 119.4
C5 C4 H4 119.4
C4 C5 C6 120.6(2)
C4 C5 C10 120.02(19)
C6 C5 C10 119.37(19)
C7 C6 C5 120.8(2)
C7 C6 H6 119.6
C5 C6 H6 119.6
C6 C7 C8 120.2(2)
C6 C7 H7 119.9
C8 C7 H7 119.9
C9 C8 C7 121.1(2)
C9 C8 H8 119.4
C7 C8 H8 119.4
C8 C9 C10 120.5(2)
C8 C9 H9 119.7
C10 C9 H9 119.7
C9 C10 C5 117.97(18)
C9 C10 C1 125.12(17)
C5 C10 C1 116.90(16)
C16 C11 C12 120.55(19)
C16 C11 S1 121.51(15)
C12 C11 S1 117.94(15)
C13 C12 C11 119.3(2)
C13 C12 H12 120.4
C11 C12 H12 120.4
C14 C13 C12 120.4(2)
C14 C13 H13 119.8
C12 C13 H13 119.8
C15 C14 C13 120.1(2)
C15 C14 H14 120.0
C13 C14 H14 120.0
C14 C15 C16 120.5(2)
C14 C15 H15 119.8
C16 C15 H15 119.8
C11 C16 C15 119.24(19)
C11 C16 H16 120.4
C15 C16 H16 120.4
O2 S1 O1 118.25(10)
O2 S1 C11 107.09(9)
O1 S1 C11 108.84(10)
O2 S1 C1 107.42(10)
O1 S1 C1 109.94(10)
C11 S1 C1 104.41(9)

loop_
_geom_bond_atom_site_label_1
_geom_bond_atom_site_label_2
_geom_bond_distance
C1 C2 1.369(3)
C1 C10 1.426(3)
C1 S1 1.772(2)
C2 C3 1.397(3)
C2 H2 0.9300
C3 C4 1.345(3)
C3 H3 0.9300
C4 C5 1.407(3)
C4 H4 0.9300
C5 C6 1.413(3)
C5 C10 1.423(3)
C6 C7 1.347(3)
C6 H6 0.9300
C7 C8 1.400(3)
C7 H7 0.9300
C8 C9 1.358(3)
C8 H8 0.9300
C9 C10 1.415(3)
C9 H9 0.9300
C11 C16 1.378(3)
C11 C12 1.380(3)
C11 S1 1.763(2)
C12 C13 1.377(3)
C12 H12 0.9300
C13 C14 1.370(3)
C13 H13 0.9300
C14 C15 1.369(3)
C14 H14 0.9300
C15 C16 1.378(3)
C15 H15 0.9300
C16 H16 0.9300
O1 S1 1.4335(15)
O2 S1 1.4328(18)

loop_
_geom_hbond_atom_site_label_D
_geom_hbond_atom_site_label_H
_geom_hbond_atom_site_label_A
_geom_hbond_site_symmetry_A
_geom_hbond_distance_DH
_geom_hbond_distance_HA
_geom_hbond_distance_DA
_geom_hbond_angle_DHA
_geom_hbond_publ_flag
C6 H6 Cg 2_665 0.93 2.896 3.806(5) 166 yes

loop_
_geom_torsion_atom_site_label_1
_geom_torsion_atom_site_label_2
_geom_torsion_atom_site_label_3
_geom_torsion_atom_site_label_4
_geom_torsion
C10 C1 C2 C3 -0.4(3)
S1 C1 C2 C3 -179.51(15)
C1 C2 C3 C4 0.8(3)
C2 C3 C4 C5 -0.2(3)
C3 C4 C5 C6 -179.36(19)
C3 C4 C5 C10 -0.8(3)
C4 C5 C6 C7 178.3(2)
C10 C5 C6 C7 -0.2(3)
C5 C6 C7 C8 -0.1(4)
C6 C7 C8 C9 0.0(4)
C7 C8 C9 C10 0.5(3)
C8 C9 C10 C5 -0.8(3)
C8 C9 C10 C1 -179.78(18)
C4 C5 C10 C9 -177.90(17)
C6 C5 C10 C9 0.7(3)
C4 C5 C10 C1 1.2(3)
C6 C5 C10 C1 179.75(17)
C2 C1 C10 C9 178.39(18)
S1 C1 C10 C9 -2.5(2)
C2 C1 C10 C5 -0.6(3)
S1 C1 C10 C5 178.48(13)
C16 C11 C12 C13 -0.5(3)
S1 C11 C12 C13 179.31(15)
C11 C12 C13 C14 -0.4(3)
C12 C13 C14 C15 0.9(3)
C13 C14 C15 C16 -0.5(3)
C12 C11 C16 C15 0.9(3)
S1 C11 C16 C15 -178.94(14)
C14 C15 C16 C11 -0.4(3)
C16 C11 S1 O2 -148.12(15)
C12 C11 S1 O2 32.06(17)
C16 C11 S1 O1 -19.20(18)
C12 C11 S1 O1 160.98(14)
C16 C11 S1 C1 98.16(17)
C12 C11 S1 C1 -81.66(17)
C2 C1 S1 O2 -8.25(17)
C10 C1 S1 O2 172.61(14)
C2 C1 S1 O1 -138.16(15)
C10 C1 S1 O1 42.70(17)
C2 C1 S1 C11 105.24(15)
C10 C1 S1 C11 -73.90(15)

loop_
_cod_related_entry_id
_cod_related_entry_database
_cod_related_entry_code
1 ChemSpider 3400133
